data_4129571
loop_
_publ_author_name
'Bucher, Cyril'
'Deans, Richard M.'
'Burns, Noah Z.'

_publ_section_title
;
 Highly Selective Synthesis of Halomon, Plocamenone, and Isoplocamenone.
;
_journal_issue 40
_journal_name_full 'Journal of the American Chemical Society'
_journal_page_first 12784
_journal_page_last 12787
_journal_paper_doi 10.1021/jacs.5b08398
_journal_volume 137
_journal_year 2015
_chemical_absolute_configuration rmad
_chemical_formula_moiety 'C16 H17 Br Cl2 Fe O2'
_chemical_formula_sum 'C16 H17 Br Cl2 Fe O2'
_chemical_formula_weight 447.95
_space_group_crystal_system monoclinic
_space_group_IT_number 4
_space_group_name_Hall 'P 2yb'
_space_group_name_H-M_alt 'P 1 21 1'
_atom_sites_solution_hydrogens geom
_atom_sites_solution_primary vecmap
_atom_sites_solution_secondary difmap
_audit_creation_method SHELXL-2014/7
_cell_angle_alpha 90
_cell_angle_beta 96.9070(10)
_cell_angle_gamma 90
_cell_formula_units_Z 2
_cell_length_a 7.4370(6)
_cell_length_b 9.6628(8)
_cell_length_c 11.6887(10)
_cell_measurement_reflns_used 9847
_cell_measurement_temperature 120(2)
_cell_measurement_theta_max 28.30
_cell_measurement_theta_min 2.74
_cell_volume 833.88(12)
_computing_cell_refinement 'Bruker SAINT v8.34A'
_computing_data_collection 'Bruker APEX-II v2014-11.0'
_computing_data_reduction 'Bruker SAINT v8.34A'
_computing_molecular_graphics 'Bruker XP'
_computing_publication_material 'CIFTAB (Sheldrick, 2008)'
_computing_structure_refinement 'SHELXL-2014/7 (Sheldrick, 2015)'
_computing_structure_solution 'SHELXT-2014/2 (Sheldrick, 2015)'
_diffrn_ambient_temperature 120(2)
_diffrn_detector_area_resol_mean 8.33
_diffrn_measured_fraction_theta_full 0.999
_diffrn_measured_fraction_theta_max 1.000
_diffrn_measurement_device_type 'Bruker APEX-II'
_diffrn_measurement_method 'combination of \w and \f-scans '
_diffrn_radiation_type MoK\a
_diffrn_radiation_wavelength 0.71073
_diffrn_reflns_av_R_equivalents 0.0245
_diffrn_reflns_av_unetI/netI 0.0295
_diffrn_reflns_Laue_measured_fraction_full 0.999
_diffrn_reflns_Laue_measured_fraction_max 1.000
_diffrn_reflns_limit_h_max 9
_diffrn_reflns_limit_h_min -9
_diffrn_reflns_limit_k_max 12
_diffrn_reflns_limit_k_min -12
_diffrn_reflns_limit_l_max 15
_diffrn_reflns_limit_l_min -15
_diffrn_reflns_number 22494
_diffrn_reflns_point_group_measured_fraction_full 0.993
_diffrn_reflns_point_group_measured_fraction_max 0.993
_diffrn_reflns_theta_full 25.242
_diffrn_reflns_theta_max 28.311
_diffrn_reflns_theta_min 1.755
_diffrn_source 'fine-focus sealed tube'
_exptl_absorpt_coefficient_mu 3.623
_exptl_absorpt_correction_T_max 0.8620
_exptl_absorpt_correction_T_min 0.5493
_exptl_absorpt_correction_type numerical
_exptl_absorpt_process_details 'SADABS (Krause et al., 2015)'
_exptl_crystal_colour orange
_exptl_crystal_density_diffrn 1.784
_exptl_crystal_description tablet
_exptl_crystal_F_000 448
_exptl_crystal_size_max 0.268
_exptl_crystal_size_mid 0.184
_exptl_crystal_size_min 0.082
_refine_diff_density_max 0.366
_refine_diff_density_min -0.339
_refine_diff_density_rms 0.056
_refine_ls_abs_structure_details
;
 Flack x determined using 1794 quotients [(I+)-(I-)]/[(I+)+(I-)]
 (Parsons, Flack and Wagner, Acta Cryst. B69 (2013) 249-259).
;
_refine_ls_abs_structure_Flack 0.025(3)
_refine_ls_extinction_method none
_refine_ls_goodness_of_fit_ref 1.032
_refine_ls_hydrogen_treatment constr
_refine_ls_matrix_type full
_refine_ls_number_parameters 200
_refine_ls_number_reflns 4128
_refine_ls_number_restraints 1
_refine_ls_restrained_S_all 1.032
_refine_ls_R_factor_all 0.0196
_refine_ls_R_factor_gt 0.0187
_refine_ls_shift/su_max 0.001
_refine_ls_shift/su_mean 0.000
_refine_ls_structure_factor_coef Fsqd
_refine_ls_weighting_details 'w=1/[\s^2^(Fo^2^)+(0.0244P)^2^] where P=(Fo^2^+2Fc^2^)/3'
_refine_ls_weighting_scheme calc
_refine_ls_wR_factor_gt 0.0478
_refine_ls_wR_factor_ref 0.0480
_reflns_Friedel_coverage 0.879
_reflns_Friedel_fraction_full 0.985
_reflns_Friedel_fraction_max 0.986
_reflns_number_gt 3993
_reflns_number_total 4128
_reflns_threshold_expression 'I > 2\s(I)'
_cod_data_source_file ja5b08398_si_004.cif
_cod_data_source_block su1515a
_cod_original_sg_symbol_H-M 'P 21'
_cod_database_code 4129571
_shelx_shelxl_version_number 2014/7
_shelx_space_group_comment
;
The symmetry employed for this shelxl refinement is uniquely defined
by the following loop, which should always be used as a source of
symmetry information in preference to the above space-group names.
They are only intended as comments.
;
_shelx_estimated_absorpt_t_min 0.443
_shelx_estimated_absorpt_t_max 0.755
_diffrn_source_monochromator 'Bruker TRIUMPH curved-graphite'

loop_
_space_group_symop_operation_xyz
'x, y, z'
'-x, y+1/2, -z'

loop_
_atom_site_label
_atom_site_type_symbol
_atom_site_fract_x
_atom_site_fract_y
_atom_site_fract_z
_atom_site_U_iso_or_equiv
_atom_site_adp_type
_atom_site_occupancy
_atom_site_site_symmetry_order
_atom_site_calc_flag
_atom_site_refinement_flags_posn
_atom_site_refinement_flags_adp
Fe1 Fe 0.27884(4) 0.54077(3) 0.07052(3) 0.01416(8) Uani 1 1 d . .
Br1 Br 0.74946(4) 0.52235(3) 0.67762(2) 0.03406(9) Uani 1 1 d . .
Cl1 Cl 0.80439(10) 0.25283(7) 0.36892(6) 0.03173(16) Uani 1 1 d . .
Cl2 Cl 1.16088(10) 0.36988(8) 0.71008(6) 0.03236(16) Uani 1 1 d . .
O1 O 0.4199(2) 0.35887(19) 0.35216(16) 0.0236(4) Uani 1 1 d . .
O2 O 0.2673(3) 0.5526(2) 0.39073(16) 0.0289(4) Uani 1 1 d . .
C1 C 0.4820(3) 0.6771(3) 0.1246(2) 0.0213(5) Uani 1 1 d . .
H1 H 0.5290 0.6969 0.2020 0.026 Uiso 1 1 calc R U
C2 C 0.5458(3) 0.5725(3) 0.0545(2) 0.0236(5) Uani 1 1 d . .
H2 H 0.6420 0.5098 0.0768 0.028 Uiso 1 1 calc R U
C3 C 0.4392(4) 0.5786(3) -0.0557(2) 0.0273(6) Uani 1 1 d . .
H3 H 0.4525 0.5207 -0.1198 0.033 Uiso 1 1 calc R U
C4 C 0.3102(4) 0.6863(3) -0.0523(2) 0.0250(6) Uani 1 1 d . .
H4 H 0.2220 0.7130 -0.1139 0.030 Uiso 1 1 calc R U
C5 C 0.3360(4) 0.7475(3) 0.0596(2) 0.0220(5) Uani 1 1 d . .
H5 H 0.2679 0.8217 0.0858 0.026 Uiso 1 1 calc R U
C6 C 0.2451(3) 0.3421(2) 0.1248(2) 0.0197(5) Uani 1 1 d . .
H6 H 0.3360 0.2727 0.1359 0.024 Uiso 1 1 calc R U
C7 C 0.1288(3) 0.3668(3) 0.0224(2) 0.0232(5) Uani 1 1 d . .
H7 H 0.1269 0.3157 -0.0472 0.028 Uiso 1 1 calc R U
C8 C 0.0146(3) 0.4812(3) 0.0408(2) 0.0228(5) Uani 1 1 d . .
H8 H -0.0750 0.5201 -0.0147 0.027 Uiso 1 1 calc R U
C9 C 0.0575(3) 0.5270(3) 0.1563(2) 0.0205(4) Uani 1 1 d . .
H9 H 0.0014 0.6010 0.1921 0.025 Uiso 1 1 calc R U
C10 C 0.2018(3) 0.4405(2) 0.2092(2) 0.0177(5) Uani 1 1 d . .
C11 C 0.2958(3) 0.4604(3) 0.3251(2) 0.0202(5) Uani 1 1 d . .
C12 C 0.5233(4) 0.3628(3) 0.4652(2) 0.0245(5) Uani 1 1 d . .
H12A H 0.5121 0.2730 0.5044 0.029 Uiso 1 1 calc R U
H12B H 0.4743 0.4358 0.5122 0.029 Uiso 1 1 calc R U
C13 C 0.7220(3) 0.3922(3) 0.4551(2) 0.0190(5) Uani 1 1 d . .
C14 C 0.8329(3) 0.3807(3) 0.5748(2) 0.0193(5) Uani 1 1 d . .
H14 H 0.8113 0.2873 0.6074 0.023 Uiso 1 1 calc R U
C15 C 1.0358(3) 0.3989(3) 0.5718(2) 0.0226(5) Uani 1 1 d . .
H15A H 1.0599 0.4939 0.5457 0.027 Uiso 1 1 calc R U
H15B H 1.0773 0.3331 0.5155 0.027 Uiso 1 1 calc R U
C16 C 0.7488(3) 0.5296(3) 0.3913(2) 0.0223(5) Uani 1 1 d . .
H16A H 0.7072 0.6070 0.4354 0.033 Uiso 1 1 calc R U
H16B H 0.6788 0.5270 0.3147 0.033 Uiso 1 1 calc R U
H16C H 0.8775 0.5417 0.3832 0.033 Uiso 1 1 calc R U

loop_
_atom_site_aniso_label
_atom_site_aniso_U_11
_atom_site_aniso_U_22
_atom_site_aniso_U_33
_atom_site_aniso_U_23
_atom_site_aniso_U_13
_atom_site_aniso_U_12
Fe1 0.01138(14) 0.01567(16) 0.01561(15) -0.00010(13) 0.00231(10) -0.00159(13)
Br1 0.03658(15) 0.03846(18) 0.02740(14) -0.01254(13) 0.00493(10) 0.00657(13)
Cl1 0.0460(4) 0.0290(3) 0.0187(3) -0.0040(3) -0.0022(3) 0.0138(3)
Cl2 0.0334(4) 0.0333(4) 0.0273(3) 0.0037(3) -0.0091(3) 0.0011(3)
O1 0.0261(9) 0.0210(9) 0.0223(9) 0.0014(7) -0.0026(7) 0.0002(7)
O2 0.0402(10) 0.0270(11) 0.0205(8) -0.0031(8) 0.0076(7) 0.0041(9)
C1 0.0179(12) 0.0195(12) 0.0251(13) 0.0045(9) -0.0033(10) -0.0058(9)
C2 0.0136(11) 0.0247(13) 0.0335(14) 0.0047(10) 0.0065(10) -0.0024(9)
C3 0.0271(13) 0.0320(14) 0.0253(13) -0.0014(11) 0.0133(11) -0.0101(10)
C4 0.0244(13) 0.0292(14) 0.0209(12) 0.0103(11) 0.0011(10) -0.0065(11)
C5 0.0218(12) 0.0160(11) 0.0277(13) 0.0038(10) 0.0005(10) -0.0013(9)
C6 0.0217(12) 0.0138(11) 0.0246(13) -0.0006(9) 0.0065(10) -0.0040(9)
C7 0.0207(12) 0.0237(12) 0.0258(13) -0.0050(10) 0.0050(10) -0.0091(10)
C8 0.0121(11) 0.0293(13) 0.0266(13) 0.0020(10) 0.0011(9) -0.0061(9)
C9 0.0141(9) 0.0238(12) 0.0250(11) 0.0015(11) 0.0079(8) 0.0000(10)
C10 0.0167(11) 0.0163(11) 0.0212(12) 0.0033(9) 0.0062(9) -0.0005(9)
C11 0.0229(12) 0.0178(12) 0.0208(13) 0.0045(9) 0.0061(10) -0.0027(9)
C12 0.0265(13) 0.0265(13) 0.0197(12) 0.0067(10) -0.0005(10) -0.0053(10)
C13 0.0255(12) 0.0144(11) 0.0174(11) 0.0018(9) 0.0036(9) 0.0044(9)
C14 0.0252(12) 0.0168(11) 0.0159(11) 0.0003(9) 0.0028(9) 0.0019(9)
C15 0.0237(13) 0.0248(13) 0.0184(12) 0.0040(10) -0.0010(10) 0.0011(10)
C16 0.0189(10) 0.0276(12) 0.0208(11) 0.0084(12) 0.0036(8) 0.0020(11)

loop_
_atom_type_symbol
_atom_type_description
_atom_type_scat_dispersion_real
_atom_type_scat_dispersion_imag
_atom_type_scat_source
C C 0.0033 0.0016 'International Tables Vol C Tables 4.2.6.8 and 6.1.1.4'
H H 0.0000 0.0000 'International Tables Vol C Tables 4.2.6.8 and 6.1.1.4'
O O 0.0106 0.0060 'International Tables Vol C Tables 4.2.6.8 and 6.1.1.4'
Cl Cl 0.1484 0.1585 'International Tables Vol C Tables 4.2.6.8 and 6.1.1.4'
Fe Fe 0.3463 0.8444 'International Tables Vol C Tables 4.2.6.8 and 6.1.1.4'
Br Br -0.2901 2.4595 'International Tables Vol C Tables 4.2.6.8 and 6.1.1.4'

loop_
_geom_angle_atom_site_label_1
_geom_angle_atom_site_label_2
_geom_angle_atom_site_label_3
_geom_angle
C10 Fe1 C9 41.52(10)
C10 Fe1 C8 69.02(10)
C9 Fe1 C8 40.85(10)
C10 Fe1 C3 155.44(11)
C9 Fe1 C3 161.45(11)
C8 Fe1 C3 124.32(11)
C10 Fe1 C2 121.09(10)
C9 Fe1 C2 155.53(10)
C8 Fe1 C2 163.06(11)
C3 Fe1 C2 41.06(11)
C10 Fe1 C4 163.16(11)
C9 Fe1 C4 124.04(11)
C8 Fe1 C4 105.32(11)
C3 Fe1 C4 40.70(12)
C2 Fe1 C4 68.73(11)
C10 Fe1 C6 41.20(10)
C9 Fe1 C6 69.44(11)
C8 Fe1 C6 68.65(10)
C3 Fe1 C6 119.77(11)
C2 Fe1 C6 109.06(10)
C4 Fe1 C6 153.14(11)
C10 Fe1 C1 109.25(10)
C9 Fe1 C1 120.11(11)
C8 Fe1 C1 153.62(11)
C3 Fe1 C1 68.49(11)
C2 Fe1 C1 40.60(11)
C4 Fe1 C1 68.36(10)
C6 Fe1 C1 128.44(10)
C10 Fe1 C5 126.58(10)
C9 Fe1 C5 106.33(11)
C8 Fe1 C5 117.90(11)
C3 Fe1 C5 68.67(11)
C2 Fe1 C5 68.66(11)
C4 Fe1 C5 40.81(11)
C6 Fe1 C5 165.39(10)
C1 Fe1 C5 40.61(10)
C10 Fe1 C7 68.44(11)
C9 Fe1 C7 68.70(11)
C8 Fe1 C7 40.75(10)
C3 Fe1 C7 107.08(11)
C2 Fe1 C7 126.83(10)
C4 Fe1 C7 118.30(11)
C6 Fe1 C7 40.19(10)
C1 Fe1 C7 165.01(10)
C5 Fe1 C7 152.70(11)
C11 O1 C12 117.7(2)
C2 C1 C5 108.6(2)
C2 C1 Fe1 69.44(14)
C5 C1 Fe1 69.80(14)
C1 C2 C3 107.7(2)
C1 C2 Fe1 69.96(14)
C3 C2 Fe1 69.42(14)
C4 C3 C2 107.9(2)
C4 C3 Fe1 69.81(15)
C2 C3 Fe1 69.52(14)
C3 C4 C5 108.2(2)
C3 C4 Fe1 69.49(15)
C5 C4 Fe1 69.85(14)
C1 C5 C4 107.5(2)
C1 C5 Fe1 69.59(14)
C4 C5 Fe1 69.34(15)
C7 C6 C10 107.9(2)
C7 C6 Fe1 70.38(14)
C10 C6 Fe1 68.76(13)
C6 C7 C8 108.5(2)
C6 C7 Fe1 69.44(14)
C8 C7 Fe1 68.82(14)
C9 C8 C7 108.4(2)
C9 C8 Fe1 69.38(13)
C7 C8 Fe1 70.43(14)
C8 C9 C10 107.3(2)
C8 C9 Fe1 69.77(13)
C10 C9 Fe1 69.13(13)
C6 C10 C9 107.9(2)
C6 C10 C11 127.1(2)
C9 C10 C11 124.8(2)
C6 C10 Fe1 70.05(14)
C9 C10 Fe1 69.35(13)
C11 C10 Fe1 121.91(16)
O2 C11 O1 123.4(2)
O2 C11 C10 125.7(2)
O1 C11 C10 110.9(2)
O1 C12 C13 110.4(2)
C12 C13 C14 109.6(2)
C12 C13 C16 112.3(2)
C14 C13 C16 114.4(2)
C12 C13 Cl1 107.30(18)
C14 C13 Cl1 105.61(16)
C16 C13 Cl1 107.11(17)
C15 C14 C13 113.2(2)
C15 C14 Br1 108.65(17)
C13 C14 Br1 109.29(16)
C14 C15 Cl2 111.69(17)
C2 C1 H1 125.7
C5 C1 H1 125.7
Fe1 C1 H1 126.7
C1 C2 H2 126.2
C3 C2 H2 126.2
Fe1 C2 H2 126.0
C4 C3 H3 126.0
C2 C3 H3 126.0
Fe1 C3 H3 126.2
C3 C4 H4 125.9
C5 C4 H4 125.9
Fe1 C4 H4 126.3
C1 C5 H5 126.2
C4 C5 H5 126.2
Fe1 C5 H5 126.4
C7 C6 H6 126.1
C10 C6 H6 126.1
Fe1 C6 H6 126.4
C6 C7 H7 125.7
C8 C7 H7 125.7
Fe1 C7 H7 127.6
C9 C8 H8 125.8
C7 C8 H8 125.8
Fe1 C8 H8 126.0
C8 C9 H9 126.3
C10 C9 H9 126.3
Fe1 C9 H9 126.3
O1 C12 H12A 109.6
C13 C12 H12A 109.6
O1 C12 H12B 109.6
C13 C12 H12B 109.6
H12A C12 H12B 108.1
C15 C14 H14 108.5
C13 C14 H14 108.5
Br1 C14 H14 108.5
C14 C15 H15A 109.3
Cl2 C15 H15A 109.3
C14 C15 H15B 109.3
Cl2 C15 H15B 109.3
H15A C15 H15B 107.9
C13 C16 H16A 109.5
C13 C16 H16B 109.5
H16A C16 H16B 109.5
C13 C16 H16C 109.5
H16A C16 H16C 109.5
H16B C16 H16C 109.5

loop_
_geom_bond_atom_site_label_1
_geom_bond_atom_site_label_2
_geom_bond_distance
Fe1 C10 2.029(2)
Fe1 C9 2.032(2)
Fe1 C8 2.037(2)
Fe1 C3 2.038(3)
Fe1 C2 2.040(2)
Fe1 C4 2.042(3)
Fe1 C6 2.046(2)
Fe1 C1 2.046(2)
Fe1 C5 2.049(3)
Fe1 C7 2.059(3)
Br1 C14 1.970(2)
Cl1 C13 1.831(3)
Cl2 C15 1.788(3)
O1 C11 1.358(3)
O1 C12 1.447(3)
O2 C11 1.211(3)
C1 C2 1.417(4)
C1 C5 1.421(3)
C2 C3 1.430(4)
C3 C4 1.419(4)
C4 C5 1.426(4)
C6 C7 1.410(4)
C6 C10 1.434(3)
C7 C8 1.426(4)
C8 C9 1.420(4)
C9 C10 1.440(3)
C10 C11 1.461(4)
C12 C13 1.524(3)
C13 C14 1.540(3)
C13 C16 1.548(4)
C14 C15 1.524(4)
C1 H1 0.9500
C2 H2 0.9500
C3 H3 0.9500
C4 H4 0.9500
C5 H5 0.9500
C6 H6 0.9500
C7 H7 0.9500
C8 H8 0.9500
C9 H9 0.9500
C12 H12A 0.9900
C12 H12B 0.9900
C14 H14 1.0000
C15 H15A 0.9900
C15 H15B 0.9900
C16 H16A 0.9800
C16 H16B 0.9800
C16 H16C 0.9800

loop_
_geom_torsion_atom_site_label_1
_geom_torsion_atom_site_label_2
_geom_torsion_atom_site_label_3
_geom_torsion_atom_site_label_4
_geom_torsion
C5 C1 C2 C3 0.5(3)
Fe1 C1 C2 C3 59.42(16)
C5 C1 C2 Fe1 -58.95(17)
C1 C2 C3 C4 -0.3(3)
Fe1 C2 C3 C4 59.45(17)
C1 C2 C3 Fe1 -59.76(17)
C2 C3 C4 C5 0.0(3)
Fe1 C3 C4 C5 59.31(18)
C2 C3 C4 Fe1 -59.27(17)
C2 C1 C5 C4 -0.4(3)
Fe1 C1 C5 C4 -59.18(18)
C2 C1 C5 Fe1 58.74(17)
C3 C4 C5 C1 0.3(3)
Fe1 C4 C5 C1 59.34(18)
C3 C4 C5 Fe1 -59.08(18)
C10 C6 C7 C8 0.9(3)
Fe1 C6 C7 C8 -57.80(17)
C10 C6 C7 Fe1 58.73(16)
C6 C7 C8 C9 -1.0(3)
Fe1 C7 C8 C9 -59.20(17)
C6 C7 C8 Fe1 58.18(17)
C7 C8 C9 C10 0.7(3)
Fe1 C8 C9 C10 -59.15(16)
C7 C8 C9 Fe1 59.85(17)
C7 C6 C10 C9 -0.5(3)
Fe1 C6 C10 C9 59.25(16)
C7 C6 C10 C11 -175.2(2)
Fe1 C6 C10 C11 -115.5(2)
C7 C6 C10 Fe1 -59.74(17)
C8 C9 C10 C6 -0.1(3)
Fe1 C9 C10 C6 -59.69(16)
C8 C9 C10 C11 174.8(2)
Fe1 C9 C10 C11 115.2(2)
C8 C9 C10 Fe1 59.56(16)
C12 O1 C11 O2 -0.4(4)
C12 O1 C11 C10 -179.21(19)
C6 C10 C11 O2 172.6(3)
C9 C10 C11 O2 -1.3(4)
Fe1 C10 C11 O2 84.5(3)
C6 C10 C11 O1 -8.6(3)
C9 C10 C11 O1 177.5(2)
Fe1 C10 C11 O1 -96.7(2)
C11 O1 C12 C13 -113.0(2)
O1 C12 C13 C14 -174.1(2)
O1 C12 C13 C16 57.6(3)
O1 C12 C13 Cl1 -59.9(2)
C12 C13 C14 C15 176.1(2)
C16 C13 C14 C15 -56.8(3)
Cl1 C13 C14 C15 60.8(2)
C12 C13 C14 Br1 -62.7(2)
C16 C13 C14 Br1 64.5(2)
Cl1 C13 C14 Br1 -177.96(12)
C13 C14 C15 Cl2 -174.91(17)
Br1 C14 C15 Cl2 63.5(2)
